data_4109687
loop_
_publ_author_name
'Bradley O. Ashburn'
'Rich G. Carter'
'Lev N. Zakharov'

_publ_section_title
;
 Synthesis of Tetra-ortho-substituted, Phosphorus-Containing and
 Carbonyl-Containing Biaryls Utilizing a Diels-Alder Approach
;
_journal_name_full 'Journal of the American Chemical Society'
_journal_page_first 9109
_journal_page_last 9116
_journal_paper_doi 10.1021/ja071163r
_journal_volume 129
_journal_year 2007
_chemical_formula_sum 'C42 H53 Cl N O2 P'
_chemical_formula_weight 670.27
_chemical_name_systematic
; 
 ? 
;
_space_group_IT_number 2
_symmetry_cell_setting triclinic
_symmetry_space_group_name_Hall '-P 1'
_symmetry_space_group_name_H-M 'P -1'
_atom_sites_solution_hydrogens geom
_atom_sites_solution_primary direct
_atom_sites_solution_secondary difmap
_audit_creation_method SHELXL-97
_cell_angle_alpha 74.472(4)
_cell_angle_beta 77.403(4)
_cell_angle_gamma 80.086(4)
_cell_formula_units_Z 4
_cell_length_a 13.837(3)
_cell_length_b 17.027(4)
_cell_length_c 19.476(4)
_cell_measurement_reflns_used 5887
_cell_measurement_temperature 173(2)
_cell_measurement_theta_max 0.00
_cell_measurement_theta_min 0.00
_cell_volume 4283.0(16)
_computing_cell_refinement 'Bruker SMART'
_computing_data_collection 'Bruker SMART'
_computing_data_reduction 'Bruker SAINT'
_computing_molecular_graphics 'Bruker SHELXTL'
_computing_publication_material 'Bruker SHELXTL'
_computing_structure_refinement 'SHELXL-97 (Sheldrick, 1997)'
_computing_structure_solution 'SHELXS-97 (Sheldrick, 1990)'
_diffrn_ambient_temperature 173(2)
_diffrn_measured_fraction_theta_full 0.997
_diffrn_measured_fraction_theta_max 0.997
_diffrn_measurement_device_type 'CCD area detector'
_diffrn_measurement_method 'phi and omega scans'
_diffrn_radiation_monochromator graphite
_diffrn_radiation_source 'fine-focus sealed tube'
_diffrn_radiation_type MoK\a
_diffrn_radiation_wavelength 0.71073
_diffrn_reflns_av_R_equivalents 0.0494
_diffrn_reflns_av_sigmaI/netI 0.0666
_diffrn_reflns_limit_h_max 16
_diffrn_reflns_limit_h_min -16
_diffrn_reflns_limit_k_max 20
_diffrn_reflns_limit_k_min -20
_diffrn_reflns_limit_l_max 23
_diffrn_reflns_limit_l_min -23
_diffrn_reflns_number 40924
_diffrn_reflns_theta_full 25.00
_diffrn_reflns_theta_max 25.00
_diffrn_reflns_theta_min 1.10
_exptl_absorpt_coefficient_mu 0.158
_exptl_absorpt_correction_T_max 1.000
_exptl_absorpt_correction_T_min 0.708
_exptl_absorpt_correction_type multi-scan
_exptl_absorpt_process_details SADABS
_exptl_crystal_colour colorless
_exptl_crystal_density_diffrn 1.039
_exptl_crystal_density_meas 0
_exptl_crystal_description block
_exptl_crystal_F_000 1440
_exptl_crystal_size_max 0.27
_exptl_crystal_size_mid 0.18
_exptl_crystal_size_min 0.06
_refine_diff_density_max 1.664
_refine_diff_density_min -0.392
_refine_diff_density_rms 0.072
_refine_ls_extinction_method none
_refine_ls_goodness_of_fit_ref 1.052
_refine_ls_hydrogen_treatment mixed
_refine_ls_matrix_type full
_refine_ls_number_parameters 855
_refine_ls_number_reflns 15066
_refine_ls_number_restraints 0
_refine_ls_restrained_S_all 1.052
_refine_ls_R_factor_all 0.0912
_refine_ls_R_factor_gt 0.0652
_refine_ls_shift/su_max 0.001
_refine_ls_shift/su_mean 0.000
_refine_ls_structure_factor_coef Fsqd
_refine_ls_weighting_details 'calc w=1/[\s^2^(Fo^2^)+(0.0961P)^2^+0.0000P] where P=(Fo^2^+2Fc^2^)/3'
_refine_ls_weighting_scheme calc
_refine_ls_wR_factor_gt 0.1651
_refine_ls_wR_factor_ref 0.1775
_reflns_number_gt 10209
_reflns_number_total 15066
_reflns_threshold_expression >2sigma(I)
_cod_data_source_file ja071163rsi20070216_084353.cif
_cod_data_source_block 34
_cod_original_cell_volume 4283.2(15)
_cod_database_code 4109687

loop_
_symmetry_equiv_pos_as_xyz
'x, y, z'
'-x, -y, -z'

loop_
_atom_site_label
_atom_site_type_symbol
_atom_site_fract_x
_atom_site_fract_y
_atom_site_fract_z
_atom_site_U_iso_or_equiv
_atom_site_adp_type
_atom_site_occupancy
_atom_site_symmetry_multiplicity
_atom_site_calc_flag
_atom_site_refinement_flags
Cl1A Cl 0.50847(5) 0.35721(5) 0.40849(4) 0.0359(2) Uani 1 1 d .
P1A P 0.62325(6) 0.52698(5) 0.18397(4) 0.02824(19) Uani 1 1 d .
O1A O 0.38483(14) 0.65354(12) 0.38807(11) 0.0316(5) Uani 1 1 d .
O2A O 0.70258(14) 0.51721(12) 0.43150(10) 0.0284(5) Uani 1 1 d .
N1A N 0.73027(19) 0.35844(14) 0.36583(13) 0.0285(6) Uani 1 1 d .
C1A C 0.5934(2) 0.55846(16) 0.27042(15) 0.0239(6) Uani 1 1 d .
C2A C 0.4997(2) 0.59942(17) 0.29295(15) 0.0259(6) Uani 1 1 d .
H2AA H 0.4532 0.6174 0.2609 0.031 Uiso 1 1 calc R
C3A C 0.4746(2) 0.61370(16) 0.36136(15) 0.0240(6) Uani 1 1 d .
C4A C 0.5404(2) 0.58631(16) 0.40978(15) 0.0252(6) Uani 1 1 d .
H4AA H 0.5221 0.5951 0.4573 0.030 Uiso 1 1 calc R
C5A C 0.6320(2) 0.54651(17) 0.38788(15) 0.0243(6) Uani 1 1 d .
C6A C 0.66286(19) 0.53452(16) 0.31694(14) 0.0211(6) Uani 1 1 d .
C7A C 0.7698(2) 0.49978(16) 0.29756(14) 0.0232(6) Uani 1 1 d .
C8A C 0.8028(2) 0.41725(17) 0.32676(15) 0.0260(6) Uani 1 1 d .
C9A C 0.9023(2) 0.38600(18) 0.31942(16) 0.0311(7) Uani 1 1 d .
H9AA H 0.9217 0.3297 0.3399 0.037 Uiso 1 1 calc R
C10A C 0.9729(2) 0.43719(18) 0.28217(17) 0.0335(7) Uani 1 1 d .
H10A H 1.0418 0.4170 0.2783 0.040 Uiso 1 1 calc R
C11A C 0.9435(2) 0.51767(18) 0.25046(16) 0.0299(7) Uani 1 1 d .
H11A H 0.9928 0.5520 0.2233 0.036 Uiso 1 1 calc R
C12A C 0.8436(2) 0.55014(17) 0.25697(15) 0.0241(6) Uani 1 1 d .
C13A C 0.8246(2) 0.63833(18) 0.21729(17) 0.0302(7) Uani 1 1 d .
C14A C 0.8463(2) 0.6577(2) 0.14126(17) 0.0369(8) Uani 1 1 d .
C15A C 0.8391(3) 0.7404(2) 0.1033(2) 0.0547(11) Uani 1 1 d .
H15A H 0.8540 0.7541 0.0519 0.066 Uiso 1 1 calc R
C16A C 0.8108(3) 0.8017(2) 0.1400(3) 0.0626(12) Uani 1 1 d .
H16A H 0.8041 0.8575 0.1138 0.075 Uiso 1 1 calc R
C17A C 0.7922(3) 0.7825(2) 0.2137(2) 0.0561(11) Uani 1 1 d .
H17A H 0.7739 0.8257 0.2382 0.067 Uiso 1 1 calc R
C18A C 0.7991(2) 0.70221(18) 0.25421(19) 0.0375(8) Uani 1 1 d .
C19A C 0.8798(3) 0.5927(2) 0.09854(18) 0.0512(10) Uani 1 1 d .
H19A H 0.8816 0.5382 0.1320 0.077 Uiso 1 1 calc R
H19B H 0.9465 0.6004 0.0699 0.077 Uiso 1 1 calc R
H19C H 0.8329 0.5972 0.0661 0.077 Uiso 1 1 calc R
C20A C 0.7850(3) 0.6857(2) 0.3347(2) 0.0527(10) Uani 1 1 d .
H20A H 0.7680 0.7378 0.3495 0.079 Uiso 1 1 calc R
H20B H 0.8469 0.6571 0.3508 0.079 Uiso 1 1 calc R
H20C H 0.7310 0.6514 0.3567 0.079 Uiso 1 1 calc R
C21A C 0.7356(2) 0.29428(18) 0.32488(19) 0.0400(8) Uani 1 1 d .
H21A H 0.7272 0.3210 0.2749 0.060 Uiso 1 1 calc R
H21B H 0.6825 0.2594 0.3483 0.060 Uiso 1 1 calc R
H21C H 0.8006 0.2605 0.3246 0.060 Uiso 1 1 calc R
C22A C 0.7429(2) 0.31828(19) 0.44219(17) 0.0398(8) Uani 1 1 d .
H22A H 0.7390 0.3605 0.4687 0.060 Uiso 1 1 calc R
H22B H 0.8080 0.2847 0.4422 0.060 Uiso 1 1 calc R
H22C H 0.6899 0.2833 0.4657 0.060 Uiso 1 1 calc R
C23A C 0.3176(2) 0.6907(2) 0.33909(19) 0.0424(8) Uani 1 1 d .
H23A H 0.2568 0.7167 0.3648 0.064 Uiso 1 1 calc R
H23B H 0.3003 0.6487 0.3195 0.064 Uiso 1 1 calc R
H23C H 0.3494 0.7323 0.2993 0.064 Uiso 1 1 calc R
C24A C 0.6804(2) 0.53746(19) 0.50032(15) 0.0302(7) Uani 1 1 d .
H24A H 0.6194 0.5141 0.5295 0.036 Uiso 1 1 calc R
H24B H 0.6683 0.5978 0.4935 0.036 Uiso 1 1 calc R
C25A C 0.7669(2) 0.50333(18) 0.53940(16) 0.0320(7) Uani 1 1 d .
C26A C 0.7576(3) 0.5145(2) 0.60844(17) 0.0410(8) Uani 1 1 d .
H26A H 0.6984 0.5437 0.6290 0.049 Uiso 1 1 calc R
C27A C 0.8331(3) 0.4838(2) 0.6478(2) 0.0519(10) Uani 1 1 d .
H27A H 0.8260 0.4926 0.6949 0.062 Uiso 1 1 calc R
C28A C 0.9186(3) 0.4403(2) 0.6192(2) 0.0558(10) Uani 1 1 d .
H28A H 0.9701 0.4182 0.6466 0.067 Uiso 1 1 calc R
C29A C 0.9289(3) 0.4294(2) 0.5512(2) 0.0559(10) Uani 1 1 d .
H29A H 0.9882 0.3997 0.5312 0.067 Uiso 1 1 calc R
C30A C 0.8539(2) 0.4610(2) 0.51035(18) 0.0421(8) Uani 1 1 d .
H30A H 0.8625 0.4536 0.4627 0.050 Uiso 1 1 calc R
C31A C 0.5535(2) 0.61072(18) 0.12516(15) 0.0299(7) Uani 1 1 d .
H31A H 0.4830 0.6186 0.1509 0.036 Uiso 1 1 calc R
C32A C 0.5530(3) 0.5931(2) 0.05255(17) 0.0410(8) Uani 1 1 d .
H32A H 0.5229 0.5419 0.0608 0.049 Uiso 1 1 calc R
H32B H 0.6223 0.5853 0.0262 0.049 Uiso 1 1 calc R
C33A C 0.4931(3) 0.6646(3) 0.0069(2) 0.0574(11) Uani 1 1 d .
H33A H 0.4927 0.6522 -0.0399 0.069 Uiso 1 1 calc R
H33B H 0.4232 0.6710 0.0327 0.069 Uiso 1 1 calc R
C34A C 0.5378(3) 0.7440(2) -0.0071(2) 0.0590(11) Uani 1 1 d .
H34A H 0.6058 0.7393 -0.0363 0.071 Uiso 1 1 calc R
H34B H 0.4965 0.7898 -0.0347 0.071 Uiso 1 1 calc R
C35A C 0.5425(3) 0.7617(2) 0.0639(2) 0.0590(11) Uani 1 1 d .
H35A H 0.4738 0.7727 0.0904 0.071 Uiso 1 1 calc R
H35B H 0.5757 0.8117 0.0541 0.071 Uiso 1 1 calc R
C36A C 0.5989(2) 0.69072(19) 0.11091(17) 0.0382(8) Uani 1 1 d .
H36A H 0.5977 0.7038 0.1577 0.046 Uiso 1 1 calc R
H36B H 0.6694 0.6833 0.0866 0.046 Uiso 1 1 calc R
C37A C 0.5485(2) 0.43914(18) 0.20951(16) 0.0333(7) Uani 1 1 d .
H37A H 0.5583 0.4092 0.2597 0.040 Uiso 1 1 calc R
C38A C 0.5903(3) 0.3777(2) 0.16237(18) 0.0408(8) Uani 1 1 d .
H38A H 0.5807 0.4033 0.1120 0.049 Uiso 1 1 calc R
H38B H 0.6628 0.3630 0.1620 0.049 Uiso 1 1 calc R
C39A C 0.5383(3) 0.2999(2) 0.1911(2) 0.0506(10) Uani 1 1 d .
H39A H 0.5636 0.2628 0.1581 0.061 Uiso 1 1 calc R
H39B H 0.5545 0.2710 0.2393 0.061 Uiso 1 1 calc R
C40A C 0.4258(3) 0.3193(2) 0.1976(2) 0.0536(10) Uani 1 1 d .
H40A H 0.3946 0.2682 0.2202 0.064 Uiso 1 1 calc R
H40B H 0.4090 0.3410 0.1486 0.064 Uiso 1 1 calc R
C41A C 0.3841(3) 0.3816(2) 0.24253(19) 0.0457(9) Uani 1 1 d .
H41A H 0.3926 0.3568 0.2933 0.055 Uiso 1 1 calc R
H41B H 0.3118 0.3962 0.2422 0.055 Uiso 1 1 calc R
C42A C 0.4356(2) 0.4595(2) 0.21396(18) 0.0386(8) Uani 1 1 d .
H42A H 0.4209 0.4879 0.1653 0.046 Uiso 1 1 calc R
H42B H 0.4093 0.4971 0.2465 0.046 Uiso 1 1 calc R
Cl1B Cl 1.01324(5) 0.82237(4) 0.62068(4) 0.03293(19) Uani 1 1 d .
P1B P 0.75436(6) 0.89804(5) 0.79137(4) 0.0359(2) Uani 1 1 d .
O1B O 0.98514(15) 1.11270(13) 0.61709(11) 0.0373(5) Uani 1 1 d .
O2B O 0.79119(14) 0.98748(11) 0.51340(10) 0.0281(5) Uani 1 1 d .
N1B N 0.81446(17) 0.79892(14) 0.59933(13) 0.0274(6) Uani 1 1 d .
C1B C 0.8058(2) 0.96051(17) 0.70233(15) 0.0265(6) Uani 1 1 d .
C2B C 0.8785(2) 1.01236(17) 0.69551(16) 0.0296(7) Uani 1 1 d .
H2BA H 0.9007 1.0155 0.7374 0.036 Uiso 1 1 calc R
C3B C 0.9173(2) 1.05817(17) 0.62878(16) 0.0271(7) Uani 1 1 d .
C4B C 0.8901(2) 1.05137(17) 0.56630(16) 0.0283(7) Uani 1 1 d .
H4BA H 0.9187 1.0819 0.5201 0.034 Uiso 1 1 calc R
C5B C 0.8206(2) 0.99945(17) 0.57266(15) 0.0243(6) Uani 1 1 d .
C6B C 0.77388(19) 0.95570(16) 0.64022(15) 0.0233(6) Uani 1 1 d .
C7B C 0.6905(2) 0.91054(16) 0.63905(15) 0.0241(6) Uani 1 1 d .
C8B C 0.7104(2) 0.83912(17) 0.61337(15) 0.0260(6) Uani 1 1 d .
C9B C 0.6373(2) 0.80044(17) 0.60160(16) 0.0292(7) Uani 1 1 d .
H9BA H 0.6545 0.7519 0.5841 0.035 Uiso 1 1 calc R
C10B C 0.5392(2) 0.83389(17) 0.61585(17) 0.0313(7) Uani 1 1 d .
H10B H 0.4880 0.8092 0.6072 0.038 Uiso 1 1 calc R
C11B C 0.5156(2) 0.90351(18) 0.64282(16) 0.0311(7) Uani 1 1 d .
H11B H 0.4476 0.9254 0.6535 0.037 Uiso 1 1 calc R
C12B C 0.5889(2) 0.94230(16) 0.65470(15) 0.0257(6) Uani 1 1 d .
C13B C 0.5525(2) 1.01903(17) 0.68255(16) 0.0285(7) Uani 1 1 d .
C14B C 0.5014(2) 1.01046(19) 0.75430(17) 0.0345(7) Uani 1 1 d .
C15B C 0.4609(2) 1.0816(2) 0.7785(2) 0.0456(9) Uani 1 1 d .
H15B H 0.4265 1.0769 0.8270 0.055 Uiso 1 1 calc R
C16B C 0.4701(3) 1.1585(2) 0.7328(2) 0.0526(10) Uani 1 1 d .
H16B H 0.4437 1.2062 0.7503 0.063 Uiso 1 1 calc R
C17B C 0.5169(2) 1.1658(2) 0.6629(2) 0.0485(10) Uani 1 1 d .
H17B H 0.5215 1.2191 0.6317 0.058 Uiso 1 1 calc R
C18B C 0.5583(2) 1.09703(18) 0.63573(19) 0.0369(8) Uani 1 1 d .
C19B C 0.4829(2) 0.9278(2) 0.80482(18) 0.0439(9) Uani 1 1 d .
H19D H 0.4462 0.9356 0.8521 0.066 Uiso 1 1 calc R
H19E H 0.5469 0.8941 0.8108 0.066 Uiso 1 1 calc R
H19F H 0.4436 0.9001 0.7843 0.066 Uiso 1 1 calc R
C20B C 0.6019(3) 1.1107(2) 0.5566(2) 0.0537(10) Uani 1 1 d .
H20D H 0.5983 1.1698 0.5345 0.081 Uiso 1 1 calc R
H20E H 0.5642 1.0851 0.5331 0.081 Uiso 1 1 calc R
H20F H 0.6717 1.0861 0.5505 0.081 Uiso 1 1 calc R
C21B C 0.8259(2) 0.71520(18) 0.64900(19) 0.0407(8) Uani 1 1 d .
H21D H 0.8016 0.7191 0.6993 0.061 Uiso 1 1 calc R
H21E H 0.8965 0.6925 0.6431 0.061 Uiso 1 1 calc R
H21F H 0.7872 0.6792 0.6371 0.061 Uiso 1 1 calc R
C22B C 0.8508(2) 0.7939(2) 0.52276(18) 0.0404(8) Uani 1 1 d .
H22D H 0.8427 0.8489 0.4907 0.061 Uiso 1 1 calc R
H22E H 0.8121 0.7580 0.5107 0.061 Uiso 1 1 calc R
H22F H 0.9214 0.7716 0.5164 0.061 Uiso 1 1 calc R
C23B C 1.0082(3) 1.1292(2) 0.67841(19) 0.0469(9) Uani 1 1 d .
H23D H 1.0571 1.1687 0.6628 0.070 Uiso 1 1 calc R
H23E H 1.0361 1.0782 0.7086 0.070 Uiso 1 1 calc R
H23F H 0.9474 1.1523 0.7064 0.070 Uiso 1 1 calc R
C24B C 0.8294(2) 1.03900(18) 0.44523(15) 0.0315(7) Uani 1 1 d .
H24C H 0.9032 1.0302 0.4366 0.038 Uiso 1 1 calc R
H24D H 0.8079 1.0973 0.4464 0.038 Uiso 1 1 calc R
C25B C 0.7929(2) 1.02086(17) 0.38461(16) 0.0264(6) Uani 1 1 d .
C26B C 0.8257(2) 1.0652(2) 0.31565(17) 0.0384(8) Uani 1 1 d .
H26B H 0.8675 1.1065 0.3088 0.046 Uiso 1 1 calc R
C27B C 0.7992(3) 1.0509(2) 0.25619(18) 0.0421(8) Uani 1 1 d .
H27B H 0.8213 1.0831 0.2090 0.051 Uiso 1 1 calc R
C28B C 0.7404(2) 0.9896(2) 0.26548(18) 0.0382(8) Uani 1 1 d .
H28B H 0.7239 0.9778 0.2247 0.046 Uiso 1 1 calc R
C29B C 0.7064(2) 0.94637(19) 0.33357(18) 0.0347(7) Uani 1 1 d .
H29B H 0.6648 0.9050 0.3401 0.042 Uiso 1 1 calc R
C30B C 0.7314(2) 0.96160(18) 0.39425(17) 0.0318(7) Uani 1 1 d .
H30B H 0.7062 0.9315 0.4416 0.038 Uiso 1 1 calc R
C31B C 0.7571(2) 0.96237(19) 0.85416(16) 0.0344(7) Uani 1 1 d .
H31B H 0.8280 0.9683 0.8534 0.041 Uiso 1 1 calc R
C32B C 0.7097(3) 0.9208(2) 0.93156(17) 0.0453(9) Uani 1 1 d .
H32C H 0.6420 0.9093 0.9314 0.054 Uiso 1 1 calc R
H32D H 0.7501 0.8676 0.9477 0.054 Uiso 1 1 calc R
C33B C 0.7025(3) 0.9731(2) 0.9847(2) 0.0603(11) Uani 1 1 d .
H33C H 0.7705 0.9787 0.9897 0.072 Uiso 1 1 calc R
H33D H 0.6674 0.9454 1.0328 0.072 Uiso 1 1 calc R
C34B C 0.6468(4) 1.0582(3) 0.9601(2) 0.0726(13) Uani 1 1 d .
H34C H 0.5767 1.0532 0.9597 0.087 Uiso 1 1 calc R
H34D H 0.6467 1.0919 0.9944 0.087 Uiso 1 1 calc R
C35B C 0.6966(3) 1.0996(2) 0.8850(2) 0.0605(11) Uani 1 1 d .
H35C H 0.7655 1.1074 0.8862 0.073 Uiso 1 1 calc R
H35D H 0.6595 1.1544 0.8690 0.073 Uiso 1 1 calc R
C36B C 0.6995(2) 1.0482(2) 0.83165(18) 0.0425(8) Uani 1 1 d .
H36C H 0.7319 1.0765 0.7829 0.051 Uiso 1 1 calc R
H36D H 0.6305 1.0424 0.8290 0.051 Uiso 1 1 calc R
C37B C 0.8591(2) 0.81422(19) 0.80689(17) 0.0378(8) Uani 1 1 d .
H37B H 0.8805 0.7965 0.7603 0.045 Uiso 1 1 calc R
C38B C 0.8229(3) 0.7385(2) 0.86362(19) 0.0473(9) Uani 1 1 d .
H38C H 0.8022 0.7519 0.9116 0.057 Uiso 1 1 calc R
H38D H 0.7639 0.7239 0.8509 0.057 Uiso 1 1 calc R
C39B C 0.9030(3) 0.6655(2) 0.8685(2) 0.0623(11) Uani 1 1 d .
H39C H 0.9178 0.6477 0.8225 0.075 Uiso 1 1 calc R
H39D H 0.8783 0.6194 0.9079 0.075 Uiso 1 1 calc R
C40B C 0.9977(3) 0.6861(2) 0.8828(2) 0.0626(12) Uani 1 1 d .
H40C H 1.0499 0.6385 0.8819 0.075 Uiso 1 1 calc R
H40D H 0.9850 0.6971 0.9316 0.075 Uiso 1 1 calc R
C41B C 1.0348(3) 0.7607(2) 0.8266(2) 0.0570(10) Uani 1 1 d .
H41C H 1.0547 0.7478 0.7785 0.068 Uiso 1 1 calc R
H41D H 1.0942 0.7748 0.8392 0.068 Uiso 1 1 calc R
C42B C 0.9530(3) 0.8346(2) 0.82319(19) 0.0457(9) Uani 1 1 d .
H42C H 0.9373 0.8506 0.8701 0.055 Uiso 1 1 calc R
H42D H 0.9777 0.8819 0.7850 0.055 Uiso 1 1 calc R
H1A H 0.663(3) 0.389(2) 0.3692(19) 0.060(11) Uiso 1 1 d .
H1B H 0.861(2) 0.8298(19) 0.6101(16) 0.040(9) Uiso 1 1 d .

loop_
_atom_site_aniso_label
_atom_site_aniso_U_11
_atom_site_aniso_U_22
_atom_site_aniso_U_33
_atom_site_aniso_U_23
_atom_site_aniso_U_13
_atom_site_aniso_U_12
Cl1A 0.0308(4) 0.0377(4) 0.0410(5) -0.0177(4) 0.0008(3) -0.0049(3)
P1A 0.0342(4) 0.0253(4) 0.0262(4) -0.0077(3) -0.0079(3) -0.0006(3)
O1A 0.0195(10) 0.0322(11) 0.0421(12) -0.0147(10) -0.0048(9) 0.0081(9)
O2A 0.0280(11) 0.0321(11) 0.0263(11) -0.0110(9) -0.0086(9) 0.0044(9)
N1A 0.0234(13) 0.0231(13) 0.0369(15) -0.0088(11) -0.0015(11) -0.0001(11)
C1A 0.0244(15) 0.0190(14) 0.0284(15) -0.0065(12) -0.0031(12) -0.0032(12)
C2A 0.0232(15) 0.0249(15) 0.0302(16) -0.0054(13) -0.0103(12) 0.0005(12)
C3A 0.0201(14) 0.0193(14) 0.0318(16) -0.0064(12) -0.0036(12) -0.0015(12)
C4A 0.0274(16) 0.0237(15) 0.0257(15) -0.0107(12) -0.0021(12) -0.0024(12)
C5A 0.0245(15) 0.0209(14) 0.0292(16) -0.0062(12) -0.0099(12) -0.0009(12)
C6A 0.0227(15) 0.0169(14) 0.0237(15) -0.0054(11) -0.0036(12) -0.0022(11)
C7A 0.0259(15) 0.0231(15) 0.0215(15) -0.0065(12) -0.0069(12) -0.0001(12)
C8A 0.0264(16) 0.0233(15) 0.0304(16) -0.0091(13) -0.0080(12) -0.0004(12)
C9A 0.0263(16) 0.0230(15) 0.0418(18) -0.0082(14) -0.0069(13) 0.0040(13)
C10A 0.0228(16) 0.0307(17) 0.0446(19) -0.0099(15) -0.0067(14) 0.0057(13)
C11A 0.0228(15) 0.0287(16) 0.0367(17) -0.0071(14) -0.0053(13) -0.0004(13)
C12A 0.0248(15) 0.0236(15) 0.0247(15) -0.0062(12) -0.0074(12) -0.0005(12)
C13A 0.0166(15) 0.0270(16) 0.0428(19) -0.0042(14) -0.0034(13) -0.0004(12)
C14A 0.0267(17) 0.0412(19) 0.0375(19) 0.0009(15) -0.0068(14) -0.0054(14)
C15A 0.042(2) 0.055(3) 0.053(2) 0.021(2) -0.0157(18) -0.0123(19)
C16A 0.047(2) 0.031(2) 0.090(3) 0.018(2) -0.014(2) -0.0010(18)
C17A 0.041(2) 0.0253(19) 0.091(3) -0.006(2) -0.001(2) -0.0026(16)
C18A 0.0245(16) 0.0256(17) 0.057(2) -0.0076(15) 0.0002(15) -0.0025(13)
C19A 0.047(2) 0.072(3) 0.0312(19) -0.0073(18) -0.0033(16) -0.0112(19)
C20A 0.057(2) 0.039(2) 0.064(3) -0.0246(19) 0.0061(19) -0.0149(18)
C21A 0.0296(17) 0.0256(17) 0.066(2) -0.0192(16) -0.0019(16) -0.0040(14)
C22A 0.0369(19) 0.0312(18) 0.045(2) 0.0026(15) -0.0078(15) -0.0046(14)
C23A 0.0237(17) 0.048(2) 0.055(2) -0.0173(17) -0.0118(15) 0.0106(15)
C24A 0.0288(16) 0.0380(18) 0.0261(16) -0.0130(14) -0.0050(13) -0.0021(14)
C25A 0.0336(17) 0.0311(17) 0.0327(17) -0.0057(14) -0.0081(13) -0.0086(14)
C26A 0.044(2) 0.047(2) 0.0363(19) -0.0127(16) -0.0112(15) -0.0068(16)
C27A 0.063(3) 0.060(2) 0.041(2) -0.0104(18) -0.0231(19) -0.013(2)
C28A 0.049(2) 0.068(3) 0.059(3) -0.009(2) -0.035(2) -0.006(2)
C29A 0.035(2) 0.070(3) 0.065(3) -0.021(2) -0.0193(18) 0.0076(19)
C30A 0.0318(18) 0.056(2) 0.041(2) -0.0147(17) -0.0113(15) -0.0015(16)
C31A 0.0256(16) 0.0357(17) 0.0261(16) -0.0020(13) -0.0050(12) -0.0057(13)
C32A 0.046(2) 0.047(2) 0.0328(18) -0.0049(15) -0.0137(15) -0.0129(16)
C33A 0.053(2) 0.081(3) 0.035(2) 0.0053(19) -0.0193(17) -0.015(2)
C34A 0.054(2) 0.062(3) 0.047(2) 0.0109(19) -0.0179(19) 0.006(2)
C35A 0.069(3) 0.039(2) 0.054(2) 0.0043(18) -0.009(2) 0.0069(19)
C36A 0.047(2) 0.0317(18) 0.0347(18) -0.0041(14) -0.0099(15) -0.0041(15)
C37A 0.0424(19) 0.0310(17) 0.0287(17) -0.0101(14) -0.0059(14) -0.0063(14)
C38A 0.049(2) 0.0364(19) 0.0404(19) -0.0174(15) -0.0026(16) -0.0101(16)
C39A 0.071(3) 0.036(2) 0.049(2) -0.0178(17) -0.0010(19) -0.0179(19)
C40A 0.066(3) 0.053(2) 0.049(2) -0.0213(19) 0.0024(19) -0.030(2)
C41A 0.050(2) 0.048(2) 0.042(2) -0.0134(17) 0.0009(16) -0.0215(17)
C42A 0.043(2) 0.0383(19) 0.0354(18) -0.0080(15) -0.0036(15) -0.0120(16)
Cl1B 0.0241(4) 0.0230(4) 0.0475(5) -0.0018(3) -0.0066(3) -0.0019(3)
P1B 0.0418(5) 0.0344(5) 0.0316(5) -0.0035(4) -0.0053(4) -0.0140(4)
O1B 0.0384(13) 0.0342(12) 0.0429(13) -0.0069(10) -0.0088(10) -0.0162(10)
O2B 0.0295(11) 0.0262(11) 0.0292(11) -0.0015(9) -0.0077(9) -0.0093(9)
N1B 0.0196(13) 0.0205(13) 0.0403(15) -0.0061(11) -0.0053(11) 0.0000(10)
C1B 0.0206(15) 0.0225(15) 0.0342(17) -0.0071(13) -0.0034(12) 0.0015(12)
C2B 0.0271(16) 0.0289(16) 0.0353(17) -0.0090(14) -0.0094(13) -0.0032(13)
C3B 0.0197(15) 0.0242(15) 0.0376(17) -0.0081(13) -0.0046(13) -0.0025(12)
C4B 0.0220(15) 0.0222(15) 0.0358(17) -0.0025(13) -0.0011(13) -0.0018(12)
C5B 0.0210(15) 0.0226(15) 0.0291(16) -0.0070(12) -0.0074(12) 0.0027(12)
C6B 0.0191(14) 0.0167(14) 0.0311(16) -0.0035(12) -0.0037(12) 0.0014(11)
C7B 0.0263(15) 0.0187(14) 0.0258(15) -0.0014(12) -0.0069(12) -0.0019(12)
C8B 0.0221(15) 0.0208(15) 0.0314(16) -0.0020(12) -0.0060(12) 0.0018(12)
C9B 0.0288(17) 0.0208(15) 0.0399(18) -0.0088(13) -0.0081(13) -0.0037(13)
C10B 0.0251(16) 0.0241(16) 0.0466(19) -0.0053(14) -0.0125(14) -0.0054(13)
C11B 0.0212(15) 0.0255(16) 0.0455(19) -0.0073(14) -0.0068(13) -0.0005(12)
C12B 0.0251(15) 0.0187(14) 0.0313(16) -0.0010(12) -0.0079(12) -0.0018(12)
C13B 0.0186(15) 0.0261(16) 0.0426(18) -0.0127(14) -0.0072(13) 0.0017(12)
C14B 0.0199(15) 0.0391(18) 0.048(2) -0.0173(16) -0.0098(14) 0.0014(14)
C15B 0.0251(17) 0.058(2) 0.063(2) -0.035(2) -0.0073(16) 0.0024(16)
C16B 0.032(2) 0.042(2) 0.097(3) -0.042(2) -0.015(2) 0.0027(16)
C17B 0.0312(19) 0.0245(17) 0.091(3) -0.0190(19) -0.0110(19) 0.0022(14)
C18B 0.0227(16) 0.0231(16) 0.063(2) -0.0092(15) -0.0062(15) -0.0018(13)
C19B 0.0287(18) 0.057(2) 0.041(2) -0.0104(17) 0.0003(15) -0.0022(16)
C20B 0.049(2) 0.0317(19) 0.066(3) 0.0027(18) -0.0044(19) 0.0030(17)
C21B 0.0297(17) 0.0210(16) 0.063(2) 0.0030(15) -0.0112(16) 0.0009(13)
C22B 0.0319(18) 0.0374(19) 0.051(2) -0.0169(16) 0.0000(15) 0.0000(15)
C23B 0.050(2) 0.047(2) 0.053(2) -0.0146(17) -0.0146(17) -0.0203(18)
C24B 0.0310(17) 0.0268(16) 0.0335(17) -0.0020(13) -0.0028(13) -0.0067(13)
C25B 0.0225(15) 0.0203(14) 0.0347(17) -0.0060(13) -0.0067(12) 0.0031(12)
C26B 0.0421(19) 0.0336(18) 0.042(2) -0.0079(15) -0.0111(15) -0.0095(15)
C27B 0.048(2) 0.042(2) 0.0344(19) -0.0017(15) -0.0116(16) -0.0061(17)
C28B 0.0335(18) 0.0395(19) 0.045(2) -0.0184(16) -0.0154(15) 0.0099(15)
C29B 0.0214(16) 0.0323(17) 0.054(2) -0.0169(16) -0.0111(14) 0.0030(13)
C30B 0.0231(16) 0.0303(17) 0.0398(18) -0.0063(14) -0.0070(13) 0.0012(13)
C31B 0.0278(17) 0.0379(18) 0.0377(18) -0.0113(15) -0.0066(14) -0.0002(14)
C32B 0.050(2) 0.046(2) 0.0358(19) -0.0090(16) -0.0070(16) 0.0025(17)
C33B 0.070(3) 0.067(3) 0.041(2) -0.020(2) -0.0050(19) 0.006(2)
C34B 0.087(3) 0.061(3) 0.062(3) -0.030(2) 0.000(2) 0.018(2)
C35B 0.067(3) 0.045(2) 0.061(3) -0.016(2) -0.006(2) 0.015(2)
C36B 0.0347(19) 0.041(2) 0.046(2) -0.0062(16) -0.0066(15) 0.0056(15)
C37B 0.049(2) 0.0291(17) 0.0314(18) -0.0070(14) -0.0014(15) -0.0038(15)
C38B 0.068(3) 0.0305(18) 0.041(2) -0.0033(15) -0.0067(18) -0.0119(17)
C39B 0.095(3) 0.031(2) 0.050(2) -0.0032(17) -0.004(2) -0.003(2)
C40B 0.076(3) 0.042(2) 0.052(2) -0.0040(19) -0.005(2) 0.018(2)
C41B 0.056(2) 0.048(2) 0.052(2) -0.0060(19) -0.0054(19) 0.0159(19)
C42B 0.044(2) 0.0371(19) 0.046(2) -0.0030(16) -0.0027(16) 0.0049(16)

loop_
_atom_type_symbol
_atom_type_description
_atom_type_scat_dispersion_real
_atom_type_scat_dispersion_imag
_atom_type_scat_source
C C 0.0033 0.0016 'International Tables Vol C Tables 4.2.6.8 and 6.1.1.4'
H H 0.0000 0.0000 'International Tables Vol C Tables 4.2.6.8 and 6.1.1.4'
N N 0.0061 0.0033 'International Tables Vol C Tables 4.2.6.8 and 6.1.1.4'
O O 0.0106 0.0060 'International Tables Vol C Tables 4.2.6.8 and 6.1.1.4'
P P 0.1023 0.0942 'International Tables Vol C Tables 4.2.6.8 and 6.1.1.4'
Cl Cl 0.1484 0.1585 'International Tables Vol C Tables 4.2.6.8 and 6.1.1.4'

loop_
_geom_angle_atom_site_label_1
_geom_angle_atom_site_label_2
_geom_angle_atom_site_label_3
_geom_angle
C1A P1A C31A 102.38(13)
C1A P1A C37A 99.30(13)
C31A P1A C37A 105.31(14)
C3A O1A C23A 117.7(2)
C5A O2A C24A 116.6(2)
C8A N1A C22A 113.8(2)
C8A N1A C21A 110.2(2)
C22A N1A C21A 109.9(2)
C8A N1A H1A 108(2)
C22A N1A H1A 106(2)
C21A N1A H1A 109(2)
C6A C1A C2A 119.6(3)
C6A C1A P1A 118.9(2)
C2A C1A P1A 121.2(2)
C3A C2A C1A 120.3(3)
C3A C2A H2AA 119.8
C1A C2A H2AA 119.8
O1A C3A C2A 124.4(2)
O1A C3A C4A 114.7(2)
C2A C3A C4A 120.9(3)
C5A C4A C3A 118.9(3)
C5A C4A H4AA 120.6
C3A C4A H4AA 120.6
C4A C5A O2A 123.5(2)
C4A C5A C6A 122.1(3)
O2A C5A C6A 114.4(2)
C1A C6A C5A 117.9(2)
C1A C6A C7A 125.8(2)
C5A C6A C7A 116.2(2)
C8A C7A C12A 116.8(2)
C8A C7A C6A 121.0(2)
C12A C7A C6A 121.8(2)
C9A C8A C7A 122.8(3)
C9A C8A N1A 116.6(2)
C7A C8A N1A 120.6(2)
C10A C9A C8A 119.2(3)
C10A C9A H9AA 120.4
C8A C9A H9AA 120.4
C9A C10A C11A 119.8(3)
C9A C10A H10A 120.1
C11A C10A H10A 120.1
C10A C11A C12A 121.8(3)
C10A C11A H11A 119.1
C12A C11A H11A 119.1
C11A C12A C7A 119.5(3)
C11A C12A C13A 114.8(2)
C7A C12A C13A 125.7(2)
C14A C13A C18A 119.6(3)
C14A C13A C12A 118.2(3)
C18A C13A C12A 121.6(3)
C13A C14A C15A 119.1(3)
C13A C14A C19A 122.4(3)
C15A C14A C19A 118.5(3)
C16A C15A C14A 120.5(4)
C16A C15A H15A 119.8
C14A C15A H15A 119.8
C17A C16A C15A 120.1(3)
C17A C16A H16A 120.0
C15A C16A H16A 120.0
C16A C17A C18A 122.1(4)
C16A C17A H17A 119.0
C18A C17A H17A 119.0
C17A C18A C13A 118.5(3)
C17A C18A C20A 119.3(3)
C13A C18A C20A 122.1(3)
C14A C19A H19A 109.5
C14A C19A H19B 109.5
H19A C19A H19B 109.5
C14A C19A H19C 109.5
H19A C19A H19C 109.5
H19B C19A H19C 109.5
C18A C20A H20A 109.5
C18A C20A H20B 109.5
H20A C20A H20B 109.5
C18A C20A H20C 109.5
H20A C20A H20C 109.5
H20B C20A H20C 109.5
N1A C21A H21A 109.5
N1A C21A H21B 109.5
H21A C21A H21B 109.5
N1A C21A H21C 109.5
H21A C21A H21C 109.5
H21B C21A H21C 109.5
N1A C22A H22A 109.5
N1A C22A H22B 109.5
H22A C22A H22B 109.5
N1A C22A H22C 109.5
H22A C22A H22C 109.5
H22B C22A H22C 109.5
O1A C23A H23A 109.5
O1A C23A H23B 109.5
H23A C23A H23B 109.5
O1A C23A H23C 109.5
H23A C23A H23C 109.5
H23B C23A H23C 109.5
O2A C24A C25A 109.4(2)
O2A C24A H24A 109.8
C25A C24A H24A 109.8
O2A C24A H24B 109.8
C25A C24A H24B 109.8
H24A C24A H24B 108.2
C30A C25A C26A 118.6(3)
C30A C25A C24A 123.6(3)
C26A C25A C24A 117.7(3)
C27A C26A C25A 120.9(3)
C27A C26A H26A 119.5
C25A C26A H26A 119.5
C28A C27A C26A 120.1(3)
C28A C27A H27A 119.9
C26A C27A H27A 119.9
C29A C28A C27A 119.5(3)
C29A C28A H28A 120.2
C27A C28A H28A 120.2
C28A C29A C30A 121.0(4)
C28A C29A H29A 119.5
C30A C29A H29A 119.5
C25A C30A C29A 119.8(3)
C25A C30A H30A 120.1
C29A C30A H30A 120.1
C32A C31A C36A 108.5(2)
C32A C31A P1A 113.0(2)
C36A C31A P1A 109.8(2)
C32A C31A H31A 108.5
C36A C31A H31A 108.5
P1A C31A H31A 108.5
C31A C32A C33A 110.2(3)
C31A C32A H32A 109.6
C33A C32A H32A 109.6
C31A C32A H32B 109.6
C33A C32A H32B 109.6
H32A C32A H32B 108.1
C34A C33A C32A 110.9(3)
C34A C33A H33A 109.5
C32A C33A H33A 109.5
C34A C33A H33B 109.5
C32A C33A H33B 109.5
H33A C33A H33B 108.0
C35A C34A C33A 109.9(3)
C35A C34A H34A 109.7
C33A C34A H34A 109.7
C35A C34A H34B 109.7
C33A C34A H34B 109.7
H34A C34A H34B 108.2
C34A C35A C36A 111.9(3)
C34A C35A H35A 109.2
C36A C35A H35A 109.2
C34A C35A H35B 109.2
C36A C35A H35B 109.2
H35A C35A H35B 107.9
C35A C36A C31A 111.6(3)
C35A C36A H36A 109.3
C31A C36A H36A 109.3
C35A C36A H36B 109.3
C31A C36A H36B 109.3
H36A C36A H36B 108.0
C42A C37A C38A 110.4(3)
C42A C37A P1A 117.2(2)
C38A C37A P1A 111.5(2)
C42A C37A H37A 105.6
C38A C37A H37A 105.6
P1A C37A H37A 105.6
C39A C38A C37A 110.9(3)
C39A C38A H38A 109.5
C37A C38A H38A 109.5
C39A C38A H38B 109.5
C37A C38A H38B 109.5
H38A C38A H38B 108.0
C40A C39A C38A 111.8(3)
C40A C39A H39A 109.3
C38A C39A H39A 109.3
C40A C39A H39B 109.3
C38A C39A H39B 109.3
H39A C39A H39B 107.9
C39A C40A C41A 111.4(3)
C39A C40A H40A 109.3
C41A C40A H40A 109.3
C39A C40A H40B 109.3
C41A C40A H40B 109.3
H40A C40A H40B 108.0
C40A C41A C42A 112.0(3)
C40A C41A H41A 109.2
C42A C41A H41A 109.2
C40A C41A H41B 109.2
C42A C41A H41B 109.2
H41A C41A H41B 107.9
C37A C42A C41A 110.9(3)
C37A C42A H42A 109.5
C41A C42A H42A 109.5
C37A C42A H42B 109.5
C41A C42A H42B 109.5
H42A C42A H42B 108.0
C1B P1B C31B 103.08(14)
C1B P1B C37B 101.34(13)
C31B P1B C37B 104.46(15)
C3B O1B C23B 117.5(2)
C5B O2B C24B 115.4(2)
C8B N1B C22B 113.8(2)
C8B N1B C21B 110.8(2)
C22B N1B C21B 110.1(2)
C8B N1B H1B 110.6(18)
C22B N1B H1B 105.8(18)
C21B N1B H1B 105.3(18)
C6B C1B C2B 119.4(3)
C6B C1B P1B 119.8(2)
C2B C1B P1B 120.8(2)
C3B C2B C1B 120.5(3)
C3B C2B H2BA 119.8
C1B C2B H2BA 119.8
O1B C3B C2B 124.7(3)
O1B C3B C4B 114.4(3)
C2B C3B C4B 120.9(3)
C5B C4B C3B 118.7(3)
C5B C4B H4BA 120.6
C3B C4B H4BA 120.6
C4B C5B O2B 122.5(2)
C4B C5B C6B 122.3(3)
O2B C5B C6B 115.2(2)
C1B C6B C5B 118.0(2)
C1B C6B C7B 125.8(2)
C5B C6B C7B 116.1(2)
C8B C7B C12B 116.3(2)
C8B C7B C6B 120.6(2)
C12B C7B C6B 122.6(2)
C9B C8B C7B 123.8(3)
C9B C8B N1B 116.2(2)
C7B C8B N1B 120.0(2)
C10B C9B C8B 118.5(3)
C10B C9B H9BA 120.8
C8B C9B H9BA 120.8
C9B C10B C11B 119.9(3)
C9B C10B H10B 120.1
C11B C10B H10B 120.1
C10B C11B C12B 121.6(3)
C10B C11B H11B 119.2
C12B C11B H11B 119.2
C11B C12B C7B 119.9(3)
C11B C12B C13B 115.9(2)
C7B C12B C13B 124.2(2)
C18B C13B C14B 120.3(3)
C18B C13B C12B 120.9(3)
C14B C13B C12B 118.3(3)
C15B C14B C13B 118.5(3)
C15B C14B C19B 118.8(3)
C13B C14B C19B 122.6(3)
C16B C15B C14B 120.9(3)
C16B C15B H15B 119.5
C14B C15B H15B 119.5
C17B C16B C15B 120.0(3)
C17B C16B H16B 120.0
C15B C16B H16B 120.0
C16B C17B C18B 121.5(3)
C16B C17B H17B 119.2
C18B C17B H17B 119.2
C17B C18B C13B 118.7(3)
C17B C18B C20B 117.9(3)
C13B C18B C20B 123.3(3)
C14B C19B H19D 109.5
C14B C19B H19E 109.5
H19D C19B H19E 109.5
C14B C19B H19F 109.5
H19D C19B H19F 109.5
H19E C19B H19F 109.5
C18B C20B H20D 109.5
C18B C20B H20E 109.5
H20D C20B H20E 109.5
C18B C20B H20F 109.5
H20D C20B H20F 109.5
H20E C20B H20F 109.5
N1B C21B H21D 109.5
N1B C21B H21E 109.5
H21D C21B H21E 109.5
N1B C21B H21F 109.5
H21D C21B H21F 109.5
H21E C21B H21F 109.5
N1B C22B H22D 109.5
N1B C22B H22E 109.5
H22D C22B H22E 109.5
N1B C22B H22F 109.5
H22D C22B H22F 109.5
H22E C22B H22F 109.5
O1B C23B H23D 109.5
O1B C23B H23E 109.5
H23D C23B H23E 109.5
O1B C23B H23F 109.5
H23D C23B H23F 109.5
H23E C23B H23F 109.5
O2B C24B C25B 111.0(2)
O2B C24B H24C 109.4
C25B C24B H24C 109.4
O2B C24B H24D 109.4
C25B C24B H24D 109.4
H24C C24B H24D 108.0
C26B C25B C30B 119.1(3)
C26B C25B C24B 117.0(3)
C30B C25B C24B 123.9(3)
C25B C26B C27B 121.3(3)
C25B C26B H26B 119.4
C27B C26B H26B 119.4
C26B C27B C28B 119.7(3)
C26B C27B H27B 120.1
C28B C27B H27B 120.1
C29B C28B C27B 119.3(3)
C29B C28B H28B 120.4
C27B C28B H28B 120.4
C28B C29B C30B 121.3(3)
C28B C29B H29B 119.4
C30B C29B H29B 119.4
C25B C30B C29B 119.3(3)
C25B C30B H30B 120.4
C29B C30B H30B 120.4
C32B C31B C36B 108.9(3)
C32B C31B P1B 109.7(2)
C36B C31B P1B 111.1(2)
C32B C31B H31B 109.0
C36B C31B H31B 109.0
P1B C31B H31B 109.0
C33B C32B C31B 112.5(3)
C33B C32B H32C 109.1
C31B C32B H32C 109.1
C33B C32B H32D 109.1
C31B C32B H32D 109.1
H32C C32B H32D 107.8
C32B C33B C34B 111.6(3)
C32B C33B H33C 109.3
C34B C33B H33C 109.3
C32B C33B H33D 109.3
C34B C33B H33D 109.3
H33C C33B H33D 108.0
C35B C34B C33B 109.9(3)
C35B C34B H34C 109.7
C33B C34B H34C 109.7
C35B C34B H34D 109.7
C33B C34B H34D 109.7
H34C C34B H34D 108.2
C34B C35B C36B 110.6(3)
C34B C35B H35C 109.5
C36B C35B H35C 109.5
C34B C35B H35D 109.5
C36B C35B H35D 109.5
H35C C35B H35D 108.1
C35B C36B C31B 111.4(3)
C35B C36B H36C 109.4
C31B C36B H36C 109.4
C35B C36B H36D 109.4
C31B C36B H36D 109.4
H36C C36B H36D 108.0
C42B C37B C38B 110.0(3)
C42B C37B P1B 118.3(2)
C38B C37B P1B 111.3(2)
C42B C37B H37B 105.4
C38B C37B H37B 105.4
P1B C37B H37B 105.4
C39B C38B C37B 112.0(3)
C39B C38B H38C 109.2
C37B C38B H38C 109.2
C39B C38B H38D 109.2
C37B C38B H38D 109.2
H38C C38B H38D 107.9
C38B C39B C40B 111.5(3)
C38B C39B H39C 109.3
C40B C39B H39C 109.3
C38B C39B H39D 109.3
C40B C39B H39D 109.3
H39C C39B H39D 108.0
C39B C40B C41B 111.5(3)
C39B C40B H40C 109.3
C41B C40B H40C 109.3
C39B C40B H40D 109.3
C41B C40B H40D 109.3
H40C C40B H40D 108.0
C40B C41B C42B 110.7(3)
C40B C41B H41C 109.5
C42B C41B H41C 109.5
C40B C41B H41D 109.5
C42B C41B H41D 109.5
H41C C41B H41D 108.1
C37B C42B C41B 111.0(3)
C37B C42B H42C 109.4
C41B C42B H42C 109.4
C37B C42B H42D 109.4
C41B C42B H42D 109.4
H42C C42B H42D 108.0

loop_
_geom_bond_atom_site_label_1
_geom_bond_atom_site_label_2
_geom_bond_distance
P1A C1A 1.843(3)
P1A C31A 1.847(3)
P1A C37A 1.861(3)
O1A C3A 1.375(3)
O1A C23A 1.428(4)
O2A C5A 1.376(3)
O2A C24A 1.429(3)
N1A C8A 1.482(4)
N1A C22A 1.496(4)
N1A C21A 1.499(4)
N1A H1A 0.99(4)
C1A C6A 1.399(4)
C1A C2A 1.402(4)
C2A C3A 1.378(4)
C2A H2AA 0.9500
C3A C4A 1.389(4)
C4A C5A 1.368(4)
C4A H4AA 0.9500
C5A C6A 1.413(4)
C6A C7A 1.503(4)
C7A C8A 1.404(4)
C7A C12A 1.410(4)
C8A C9A 1.378(4)
C9A C10A 1.373(4)
C9A H9AA 0.9500
C10A C11A 1.374(4)
C10A H10A 0.9500
C11A C12A 1.389(4)
C11A H11A 0.9500
C12A C13A 1.501(4)
C13A C14A 1.404(4)
C13A C18A 1.414(4)
C14A C15A 1.401(5)
C14A C19A 1.511(5)
C15A C16A 1.375(6)
C15A H15A 0.9500
C16A C17A 1.361(6)
C16A H16A 0.9500
C17A C18A 1.383(5)
C17A H17A 0.9500
C18A C20A 1.491(5)
C19A H19A 0.9800
C19A H19B 0.9800
C19A H19C 0.9800
C20A H20A 0.9800
C20A H20B 0.9800
C20A H20C 0.9800
C21A H21A 0.9800
C21A H21B 0.9800
C21A H21C 0.9800
C22A H22A 0.9800
C22A H22B 0.9800
C22A H22C 0.9800
C23A H23A 0.9800
C23A H23B 0.9800
C23A H23C 0.9800
C24A C25A 1.506(4)
C24A H24A 0.9900
C24A H24B 0.9900
C25A C30A 1.383(4)
C25A C26A 1.383(4)
C26A C27A 1.379(5)
C26A H26A 0.9500
C27A C28A 1.375(5)
C27A H27A 0.9500
C28A C29A 1.360(5)
C28A H28A 0.9500
C29A C30A 1.391(5)
C29A H29A 0.9500
C30A H30A 0.9500
C31A C32A 1.524(4)
C31A C36A 1.531(4)
C31A H31A 1.0000
C32A C33A 1.534(5)
C32A H32A 0.9900
C32A H32B 0.9900
C33A C34A 1.519(5)
C33A H33A 0.9900
C33A H33B 0.9900
C34A C35A 1.508(5)
C34A H34A 0.9900
C34A H34B 0.9900
C35A C36A 1.518(5)
C35A H35A 0.9900
C35A H35B 0.9900
C36A H36A 0.9900
C36A H36B 0.9900
C37A C42A 1.529(4)
C37A C38A 1.532(4)
C37A H37A 1.0000
C38A C39A 1.530(4)
C38A H38A 0.9900
C38A H38B 0.9900
C39A C40A 1.518(5)
C39A H39A 0.9900
C39A H39B 0.9900
C40A C41A 1.514(5)
C40A H40A 0.9900
C40A H40B 0.9900
C41A C42A 1.528(4)
C41A H41A 0.9900
C41A H41B 0.9900
C42A H42A 0.9900
C42A H42B 0.9900
P1B C1B 1.838(3)
P1B C31B 1.857(3)
P1B C37B 1.864(3)
O1B C3B 1.374(3)
O1B C23B 1.409(4)
O2B C5B 1.378(3)
O2B C24B 1.429(3)
N1B C8B 1.486(3)
N1B C22B 1.487(4)
N1B C21B 1.498(4)
N1B H1B 0.98(3)
C1B C6B 1.401(4)
C1B C2B 1.413(4)
C2B C3B 1.372(4)
C2B H2BA 0.9500
C3B C4B 1.388(4)
C4B C5B 1.380(4)
C4B H4BA 0.9500
C5B C6B 1.405(4)
C6B C7B 1.500(4)
C7B C8B 1.398(4)
C7B C12B 1.414(4)
C8B C9B 1.385(4)
C9B C10B 1.378(4)
C9B H9BA 0.9500
C10B C11B 1.383(4)
C10B H10B 0.9500
C11B C12B 1.391(4)
C11B H11B 0.9500
C12B C13B 1.513(4)
C13B C18B 1.399(4)
C13B C14B 1.403(4)
C14B C15B 1.400(4)
C14B C19B 1.512(5)
C15B C16B 1.381(5)
C15B H15B 0.9500
C16B C17B 1.357(5)
C16B H16B 0.9500
C17B C18B 1.396(4)
C17B H17B 0.9500
C18B C20B 1.497(5)
C19B H19D 0.9800
C19B H19E 0.9800
C19B H19F 0.9800
C20B H20D 0.9800
C20B H20E 0.9800
C20B H20F 0.9800
C21B H21D 0.9800
C21B H21E 0.9800
C21B H21F 0.9800
C22B H22D 0.9800
C22B H22E 0.9800
C22B H22F 0.9800
C23B H23D 0.9800
C23B H23E 0.9800
C23B H23F 0.9800
C24B C25B 1.501(4)
C24B H24C 0.9900
C24B H24D 0.9900
C25B C26B 1.375(4)
C25B C30B 1.379(4)
C26B C27B 1.379(4)
C26B H26B 0.9500
C27B C28B 1.384(5)
C27B H27B 0.9500
C28B C29B 1.359(4)
C28B H28B 0.9500
C29B C30B 1.399(4)
C29B H29B 0.9500
C30B H30B 0.9500
C31B C32B 1.536(4)
C31B C36B 1.539(4)
C31B H31B 1.0000
C32B C33B 1.514(5)
C32B H32C 0.9900
C32B H32D 0.9900
C33B C34B 1.526(6)
C33B H33C 0.9900
C33B H33D 0.9900
C34B C35B 1.512(5)
C34B H34C 0.9900
C34B H34D 0.9900
C35B C36B 1.518(5)
C35B H35C 0.9900
C35B H35D 0.9900
C36B H36C 0.9900
C36B H36D 0.9900
C37B C42B 1.519(5)
C37B C38B 1.533(4)
C37B H37B 1.0000
C38B C39B 1.513(5)
C38B H38C 0.9900
C38B H38D 0.9900
C39B C40B 1.513(6)
C39B H39C 0.9900
C39B H39D 0.9900
C40B C41B 1.519(5)
C40B H40C 0.9900
C40B H40D 0.9900
C41B C42B 1.538(5)
C41B H41C 0.9900
C41B H41D 0.9900
C42B H42C 0.9900
C42B H42D 0.9900

loop_
_geom_hbond_atom_site_label_D
_geom_hbond_atom_site_label_H
_geom_hbond_atom_site_label_A
_geom_hbond_distance_DH
_geom_hbond_distance_HA
_geom_hbond_distance_DA
_geom_hbond_angle_DHA
N1B H1B Cl1B 0.98(3) 2.14(3) 2.977(3) 142(3)
N1A H1A Cl1A 0.99(4) 2.21(4) 3.002(3) 136(3)
